data_7231271
loop_
_publ_author_name
'Moore, Levi M. J.'
'Zavala, Jacob J.'
'Lamb, Jason T.'
'Reams, Josiah T.'
'Yandek, Gregory R.'
'Guenthner, Andrew J.'
'Haddad, Timothy S.'
'Ghiassi, Kamran B.'

_publ_section_title
;
 Bis-phenylethynyl polyhedral oligomeric silsesquioxanes: new
 high-temperature, processable thermosetting materials
;
_journal_issue 48
_journal_name_full 'RSC Advances'
_journal_page_first 27400
_journal_paper_doi 10.1039/C8RA05954C
_journal_volume 8
_journal_year 2018
_chemical_formula_moiety 'C78 H64 O14 Si10, 2(C6 H6)'
_chemical_formula_sum 'C90 H76 O14 Si10'
_chemical_formula_weight 1662.40
_space_group_crystal_system triclinic
_space_group_IT_number 2
_space_group_name_Hall '-P 1'
_space_group_name_H-M_alt 'P -1'
_symmetry_space_group_name_Hall '-P 1'
_symmetry_space_group_name_H-M 'P -1'
_atom_sites_solution_hydrogens geom
_atom_sites_solution_primary direct
_atom_sites_solution_secondary difmap
_audit_creation_method SHELXL-2014/7
_audit_update_record
;
2018-04-23 deposited with the CCDC.
2018-07-20 downloaded from the CCDC.
;
_cell_angle_alpha 97.0446(10)
_cell_angle_beta 102.9497(9)
_cell_angle_gamma 111.0906(8)
_cell_formula_units_Z 2
_cell_length_a 13.9131(2)
_cell_length_b 14.5885(3)
_cell_length_c 23.0779(4)
_cell_measurement_reflns_used 9881
_cell_measurement_temperature 95(2)
_cell_measurement_theta_max 73.47
_cell_measurement_theta_min 3.33
_cell_volume 4151.42(13)
_computing_cell_refinement 'SAINT (Bruker, 2014)'
_computing_data_collection 'Apex2 (Bruker, 2014)'
_computing_data_reduction 'SAINT (Bruker, 2014)'
_computing_publication_material 'SHELXL-2014 (Sheldrick, 2014)'
_computing_structure_refinement 'SHELXL-2014/7 (Sheldrick, 2014)'
_computing_structure_solution 'SHELXS (Sheldrick, 2008)'
_diffrn_ambient_temperature 95(2)
_diffrn_detector_area_resol_mean 8.3
_diffrn_measured_fraction_theta_full 0.978
_diffrn_measured_fraction_theta_max 0.972
_diffrn_measurement_device_type 'Bruker ApexII'
_diffrn_measurement_method '\w and \f'
_diffrn_radiation_type CuK\a
_diffrn_radiation_wavelength 1.54178
_diffrn_reflns_av_R_equivalents 0.0419
_diffrn_reflns_av_unetI/netI 0.0219
_diffrn_reflns_Laue_measured_fraction_full 0.978
_diffrn_reflns_Laue_measured_fraction_max 0.972
_diffrn_reflns_limit_h_max 17
_diffrn_reflns_limit_h_min -17
_diffrn_reflns_limit_k_max 18
_diffrn_reflns_limit_k_min -18
_diffrn_reflns_limit_l_max 27
_diffrn_reflns_limit_l_min -25
_diffrn_reflns_number 115937
_diffrn_reflns_point_group_measured_fraction_full 0.978
_diffrn_reflns_point_group_measured_fraction_max 0.972
_diffrn_reflns_theta_full 67.679
_diffrn_reflns_theta_max 72.119
_diffrn_reflns_theta_min 2.015
_diffrn_source 'sealed tube'
_exptl_absorpt_coefficient_mu 2.028
_exptl_absorpt_correction_T_max 0.4706
_exptl_absorpt_correction_T_min 0.3519
_exptl_absorpt_correction_type multi-scan
_exptl_absorpt_process_details 'SADABS (Sheldrick, 2014)'
_exptl_crystal_colour colorless
_exptl_crystal_density_diffrn 1.330
_exptl_crystal_description plate
_exptl_crystal_F_000 1736
_exptl_crystal_recrystallization_method 'Re-crystallisation from solvent: benzene'
_exptl_crystal_size_max 0.100
_exptl_crystal_size_mid 0.090
_exptl_crystal_size_min 0.020
_refine_diff_density_max 0.584
_refine_diff_density_min -0.227
_refine_diff_density_rms 0.062
_refine_ls_extinction_method none
_refine_ls_goodness_of_fit_ref 1.023
_refine_ls_hydrogen_treatment constr
_refine_ls_matrix_type full
_refine_ls_number_parameters 1078
_refine_ls_number_reflns 15905
_refine_ls_number_restraints 0
_refine_ls_restrained_S_all 1.023
_refine_ls_R_factor_all 0.0420
_refine_ls_R_factor_gt 0.0371
_refine_ls_shift/su_max 0.002
_refine_ls_shift/su_mean 0.000
_refine_ls_structure_factor_coef Fsqd
_refine_ls_weighting_details 'w=1/[\s^2^(Fo^2^)+(0.0619P)^2^+2.0255P] where P=(Fo^2^+2Fc^2^)/3'
_refine_ls_weighting_scheme calc
_refine_ls_wR_factor_gt 0.0986
_refine_ls_wR_factor_ref 0.1022
_reflns_Friedel_coverage 0.000
_reflns_number_gt 14136
_reflns_number_total 15905
_reflns_threshold_expression 'I > 2\s(I)'
_cod_data_source_file c8ra05954c2.cif
_cod_data_source_block kbg329
_cod_database_code 7231271
_shelx_shelxl_version_number 2014/7
_shelx_space_group_comment
;
The symmetry employed for this shelxl refinement is uniquely defined
by the following loop, which should always be used as a source of
symmetry information in preference to the above space-group names.
They are only intended as comments.
;
_shelx_estimated_absorpt_t_min 0.823
_shelx_estimated_absorpt_t_max 0.961

loop_
_space_group_symop_operation_xyz
'x, y, z'
'-x, -y, -z'

loop_
_atom_site_label
_atom_site_type_symbol
_atom_site_fract_x
_atom_site_fract_y
_atom_site_fract_z
_atom_site_U_iso_or_equiv
_atom_site_adp_type
_atom_site_occupancy
_atom_site_site_symmetry_order
_atom_site_calc_flag
_atom_site_refinement_flags_posn
_atom_site_refinement_flags_adp
_atom_site_refinement_flags_occupancy
_atom_site_disorder_assembly
_atom_site_disorder_group
Si1 Si 0.60574(3) 0.61337(3) 0.66243(2) 0.01790(10) Uani 1 1 d . . . . .
Si2 Si 0.41694(3) 0.39883(3) 0.59318(2) 0.01537(9) Uani 1 1 d . . . . .
Si3 Si 0.49180(3) 0.22242(3) 0.57476(2) 0.01640(9) Uani 1 1 d . . . . .
Si4 Si 0.72828(3) 0.31383(3) 0.66492(2) 0.01553(9) Uani 1 1 d . . . . .
Si5 Si 0.77353(3) 0.53707(3) 0.73034(2) 0.01636(9) Uani 1 1 d . . . . .
Si6 Si 0.62144(3) 0.43310(3) 0.80234(2) 0.01564(9) Uani 1 1 d . . . . .
Si7 Si 0.39111(3) 0.34135(3) 0.71426(2) 0.01508(9) Uani 1 1 d . . . . .
Si8 Si 0.37186(3) 0.12719(3) 0.66870(2) 0.01599(9) Uani 1 1 d . . . . .
Si9 Si 0.50549(3) 0.06417(3) 0.77251(2) 0.01737(10) Uani 1 1 d . . . . .
Si10 Si 0.70064(3) 0.25948(3) 0.78892(2) 0.01588(9) Uani 1 1 d . . . . .
O1 O 0.71375(9) 0.59676(8) 0.69313(5) 0.0208(2) Uani 1 1 d . . . . .
O2 O 0.51561(9) 0.50690(8) 0.61948(5) 0.0215(2) Uani 1 1 d . . . . .
O3 O 0.46081(9) 0.31796(9) 0.56766(5) 0.0206(2) Uani 1 1 d . . . . .
O4 O 0.61896(9) 0.26442(9) 0.60905(5) 0.0224(2) Uani 1 1 d . . . . .
O5 O 0.75482(9) 0.43224(8) 0.68723(5) 0.0218(2) Uani 1 1 d . . . . .
O6 O 0.71314(9) 0.25896(9) 0.72085(5) 0.0207(2) Uani 1 1 d . . . . .
O7 O 0.63059(9) 0.14578(8) 0.79179(5) 0.0198(2) Uani 1 1 d . . . . .
O8 O 0.43950(9) 0.07384(9) 0.70704(5) 0.0209(2) Uani 1 1 d . . . . .
O9 O 0.42169(10) 0.15668(9) 0.61376(5) 0.0233(3) Uani 1 1 d . . . . .
O10 O 0.38289(9) 0.22755(8) 0.71319(5) 0.0190(2) Uani 1 1 d . . . . .
O11 O 0.36207(9) 0.36009(8) 0.64585(5) 0.0187(2) Uani 1 1 d . . . . .
O12 O 0.51576(9) 0.41669(8) 0.74849(5) 0.0181(2) Uani 1 1 d . . . . .
O13 O 0.63618(9) 0.32821(8) 0.80317(5) 0.0191(2) Uani 1 1 d . . . . .
O14 O 0.72577(9) 0.51102(8) 0.78742(5) 0.0197(2) Uani 1 1 d . . . . .
C1 C 0.37484(16) 0.90564(16) 0.96882(9) 0.0331(4) Uani 1 1 d . . . . .
H1 H 0.4164 0.9551 0.9510 0.040 Uiso 1 1 calc R U . . .
C2 C 0.33897(18) 0.93511(17) 1.01661(10) 0.0396(5) Uani 1 1 d . . . . .
H2 H 0.3571 1.0046 1.0319 0.048 Uiso 1 1 calc R U . . .
C3 C 0.27683(17) 0.86317(18) 1.04187(10) 0.0390(5) Uani 1 1 d . . . . .
H3 H 0.2534 0.8834 1.0750 0.047 Uiso 1 1 calc R U . . .
C4 C 0.24869(16) 0.76222(18) 1.01911(9) 0.0367(5) Uani 1 1 d . . . . .
H4 H 0.2040 0.7130 1.0358 0.044 Uiso 1 1 calc R U . . .
C5 C 0.28523(15) 0.73208(16) 0.97204(9) 0.0317(4) Uani 1 1 d . . . . .
H5 H 0.2662 0.6625 0.9568 0.038 Uiso 1 1 calc R U . . .
C6 C 0.35034(14) 0.80466(15) 0.94705(8) 0.0272(4) Uani 1 1 d . . . . .
C7 C 0.39146(15) 0.77472(14) 0.89966(9) 0.0269(4) Uani 1 1 d . . . . .
C8 C 0.42679(15) 0.75045(13) 0.86017(8) 0.0257(4) Uani 1 1 d . . . . .
C9 C 0.46992(14) 0.71964(13) 0.81366(8) 0.0234(4) Uani 1 1 d . . . . .
C10 C 0.57877(14) 0.73749(13) 0.82718(8) 0.0243(4) Uani 1 1 d . . . . .
H10 H 0.6256 0.7725 0.8669 0.029 Uiso 1 1 calc R U . . .
C11 C 0.61888(14) 0.70436(13) 0.78293(8) 0.0229(3) Uani 1 1 d . . . . .
H11 H 0.6930 0.7160 0.7930 0.027 Uiso 1 1 calc R U . . .
C12 C 0.55272(13) 0.65400(12) 0.72355(8) 0.0198(3) Uani 1 1 d . . . . .
C13 C 0.44431(14) 0.63921(13) 0.71056(8) 0.0257(4) Uani 1 1 d . . . . .
H13 H 0.3980 0.6068 0.6704 0.031 Uiso 1 1 calc R U . . .
C14 C 0.40275(14) 0.67057(13) 0.75464(9) 0.0265(4) Uani 1 1 d . . . . .
H14 H 0.3286 0.6587 0.7447 0.032 Uiso 1 1 calc R U . . .
C15 C 0.63999(16) 0.70877(13) 0.61650(8) 0.0274(4) Uani 1 1 d . . . . .
H15A H 0.6961 0.7720 0.6428 0.041 Uiso 1 1 calc R U . . .
H15B H 0.5758 0.7202 0.5981 0.041 Uiso 1 1 calc R U . . .
H15C H 0.6663 0.6848 0.5842 0.041 Uiso 1 1 calc R U . . .
C16 C 0.31801(13) 0.41112(12) 0.53006(7) 0.0178(3) Uani 1 1 d . . . . .
C17 C 0.35191(14) 0.49198(13) 0.50162(8) 0.0213(3) Uani 1 1 d . . . . .
H17 H 0.4240 0.5407 0.5166 0.026 Uiso 1 1 calc R U . . .
C18 C 0.28195(15) 0.50182(14) 0.45205(8) 0.0268(4) Uani 1 1 d . . . . .
H18 H 0.3066 0.5561 0.4328 0.032 Uiso 1 1 calc R U . . .
C19 C 0.17619(15) 0.43256(16) 0.43062(9) 0.0307(4) Uani 1 1 d . . . . .
H19 H 0.1279 0.4401 0.3971 0.037 Uiso 1 1 calc R U . . .
C20 C 0.14034(15) 0.35200(16) 0.45793(9) 0.0308(4) Uani 1 1 d . . . . .
H20 H 0.0676 0.3045 0.4432 0.037 Uiso 1 1 calc R U . . .
C21 C 0.21128(14) 0.34106(14) 0.50697(8) 0.0240(4) Uani 1 1 d . . . . .
H21 H 0.1868 0.2851 0.5250 0.029 Uiso 1 1 calc R U . . .
C22 C 0.29749(13) 0.36347(12) 0.75387(7) 0.0188(3) Uani 1 1 d . . . . .
C23 C 0.24202(15) 0.42196(14) 0.73458(9) 0.0279(4) Uani 1 1 d . . . . .
H23 H 0.2510 0.4492 0.6999 0.033 Uiso 1 1 calc R U . . .
C24 C 0.17356(18) 0.44112(16) 0.76543(10) 0.0374(5) Uani 1 1 d . . . . .
H24 H 0.1363 0.4813 0.7518 0.045 Uiso 1 1 calc R U . . .
C25 C 0.16000(17) 0.40151(16) 0.81589(10) 0.0359(5) Uani 1 1 d . . . . .
H25 H 0.1134 0.4146 0.8370 0.043 Uiso 1 1 calc R U . . .
C26 C 0.21372(15) 0.34317(15) 0.83566(9) 0.0313(4) Uani 1 1 d . . . . .
H26 H 0.2040 0.3159 0.8703 0.038 Uiso 1 1 calc R U . . .
C27 C 0.28232(14) 0.32398(14) 0.80503(8) 0.0253(4) Uani 1 1 d . . . . .
H27 H 0.3193 0.2837 0.8189 0.030 Uiso 1 1 calc R U . . .
C28 C 0.22728(14) 0.04326(13) 0.63773(9) 0.0270(4) Uani 1 1 d . . . . .
C29 C 0.18234(18) -0.01283(18) 0.57818(12) 0.0473(6) Uani 1 1 d . . . . .
H29 H 0.2274 -0.0115 0.5526 0.057 Uiso 1 1 calc R U . . .
C30 C 0.0724(2) -0.0710(2) 0.55532(15) 0.0716(9) Uani 1 1 d . . . . .
H30 H 0.0427 -0.1081 0.5142 0.086 Uiso 1 1 calc R U . . .
C31 C 0.00610(19) -0.0750(2) 0.59269(17) 0.0719(10) Uani 1 1 d . . . . .
H31 H -0.0692 -0.1137 0.5768 0.086 Uiso 1 1 calc R U . . .
C32 C 0.04921(19) -0.0228(2) 0.65270(15) 0.0635(8) Uani 1 1 d . . . . .
H32 H 0.0044 -0.0279 0.6788 0.076 Uiso 1 1 calc R U . . .
C33 C 0.15870(17) 0.03716(17) 0.67481(12) 0.0443(5) Uani 1 1 d . . . . .
H33 H 0.1878 0.0748 0.7158 0.053 Uiso 1 1 calc R U . . .
C34 C 0.03492(15) 0.11744(14) 0.99877(9) 0.0292(4) Uani 1 1 d . . . . .
H34 H 0.0079 0.0596 0.9664 0.035 Uiso 1 1 calc R U . . .
C35 C -0.03335(15) 0.13629(16) 1.02917(9) 0.0331(4) Uani 1 1 d . . . . .
H35 H -0.1067 0.0906 1.0182 0.040 Uiso 1 1 calc R U . . .
C36 C 0.00445(16) 0.22118(16) 1.07537(9) 0.0330(4) Uani 1 1 d . . . . .
H36 H -0.0429 0.2344 1.0958 0.040 Uiso 1 1 calc R U . . .
C37 C 0.11087(16) 0.28649(15) 1.09175(9) 0.0308(4) Uani 1 1 d . . . . .
H37 H 0.1367 0.3451 1.1234 0.037 Uiso 1 1 calc R U . . .
C38 C 0.18092(14) 0.26754(14) 1.06241(8) 0.0251(4) Uani 1 1 d . . . . .
H38 H 0.2547 0.3125 1.0745 0.030 Uiso 1 1 calc R U . . .
C39 C 0.14292(14) 0.18262(13) 1.01526(8) 0.0229(3) Uani 1 1 d . . . . .
C40 C 0.21276(14) 0.16290(13) 0.98236(8) 0.0246(4) Uani 1 1 d . . . . .
C41 C 0.26786(14) 0.14637(13) 0.95277(8) 0.0254(4) Uani 1 1 d . . . . .
C42 C 0.32828(14) 0.12667(13) 0.91341(8) 0.0234(3) Uani 1 1 d . . . . .
C43 C 0.43344(14) 0.19267(13) 0.92033(8) 0.0244(4) Uani 1 1 d . . . . .
H43 H 0.4682 0.2505 0.9531 0.029 Uiso 1 1 calc R U . . .
C44 C 0.48794(14) 0.17450(13) 0.87961(8) 0.0236(4) Uani 1 1 d . . . . .
H44 H 0.5598 0.2203 0.8852 0.028 Uiso 1 1 calc R U . . .
C45 C 0.43992(13) 0.09069(12) 0.83080(8) 0.0203(3) Uani 1 1 d . . . . .
C46 C 0.33496(15) 0.02409(14) 0.82532(9) 0.0303(4) Uani 1 1 d . . . . .
H46 H 0.3005 -0.0343 0.7930 0.036 Uiso 1 1 calc R U . . .
C47 C 0.27998(15) 0.04109(14) 0.86575(9) 0.0328(4) Uani 1 1 d . . . . .
H47 H 0.2090 -0.0058 0.8610 0.039 Uiso 1 1 calc R U . . .
C48 C 0.50393(15) -0.06323(13) 0.76319(9) 0.0269(4) Uani 1 1 d . . . . .
H48A H 0.5458 -0.0700 0.8014 0.040 Uiso 1 1 calc R U . . .
H48B H 0.5356 -0.0747 0.7306 0.040 Uiso 1 1 calc R U . . .
H48C H 0.4295 -0.1130 0.7526 0.040 Uiso 1 1 calc R U . . .
C49 C 0.61066(13) 0.48198(12) 0.87710(7) 0.0182(3) Uani 1 1 d . . . . .
C50 C 0.54455(13) 0.53424(12) 0.88092(8) 0.0202(3) Uani 1 1 d . . . . .
H50 H 0.4999 0.5384 0.8445 0.024 Uiso 1 1 calc R U . . .
C51 C 0.54298(14) 0.58014(13) 0.93689(8) 0.0238(4) Uani 1 1 d . . . . .
H51 H 0.4985 0.6163 0.9385 0.029 Uiso 1 1 calc R U . . .
C52 C 0.60635(14) 0.57321(13) 0.99045(8) 0.0253(4) Uani 1 1 d . . . . .
H52 H 0.6070 0.6062 1.0288 0.030 Uiso 1 1 calc R U . . .
C53 C 0.66894(14) 0.51773(14) 0.98780(8) 0.0250(4) Uani 1 1 d . . . . .
H53 H 0.7100 0.5104 1.0244 0.030 Uiso 1 1 calc R U . . .
C54 C 0.67162(14) 0.47312(13) 0.93193(8) 0.0225(3) Uani 1 1 d . . . . .
H54 H 0.7153 0.4360 0.9307 0.027 Uiso 1 1 calc R U . . .
C55 C 0.83364(13) 0.30888(14) 0.84691(8) 0.0224(3) Uani 1 1 d . . . . .
C56 C 0.88472(14) 0.41077(15) 0.87696(8) 0.0280(4) Uani 1 1 d . . . . .
H56 H 0.8523 0.4557 0.8658 0.034 Uiso 1 1 calc R U . . .
C57 C 0.98198(16) 0.44762(19) 0.92288(9) 0.0404(5) Uani 1 1 d . . . . .
H57 H 1.0152 0.5169 0.9430 0.049 Uiso 1 1 calc R U . . .
C58 C 1.03000(16) 0.3828(2) 0.93909(10) 0.0481(6) Uani 1 1 d . . . . .
H58 H 1.0956 0.4072 0.9710 0.058 Uiso 1 1 calc R U . . .
C59 C 0.98290(17) 0.2830(2) 0.90913(11) 0.0477(6) Uani 1 1 d . . . . .
H59 H 1.0172 0.2392 0.9198 0.057 Uiso 1 1 calc R U . . .
C60 C 0.88541(15) 0.24542(17) 0.86322(9) 0.0325(4) Uani 1 1 d . . . . .
H60 H 0.8539 0.1763 0.8429 0.039 Uiso 1 1 calc R U . . .
C61 C 0.91838(13) 0.62136(12) 0.75901(7) 0.0186(3) Uani 1 1 d . . . . .
C62 C 0.95291(13) 0.72164(13) 0.75340(8) 0.0219(3) Uani 1 1 d . . . . .
H62 H 0.9017 0.7454 0.7339 0.026 Uiso 1 1 calc R U . . .
C63 C 1.06090(14) 0.78726(13) 0.77584(8) 0.0253(4) Uani 1 1 d . . . . .
H63 H 1.0829 0.8550 0.7714 0.030 Uiso 1 1 calc R U . . .
C64 C 1.13628(14) 0.75366(14) 0.80473(8) 0.0258(4) Uani 1 1 d . . . . .
H64 H 1.2100 0.7985 0.8204 0.031 Uiso 1 1 calc R U . . .
C65 C 1.10391(14) 0.65465(14) 0.81073(8) 0.0259(4) Uani 1 1 d . . . . .
H65 H 1.1555 0.6315 0.8306 0.031 Uiso 1 1 calc R U . . .
C66 C 0.99615(14) 0.58901(13) 0.78782(8) 0.0230(3) Uani 1 1 d . . . . .
H66 H 0.9749 0.5210 0.7918 0.028 Uiso 1 1 calc R U . . .
C67 C 0.83621(13) 0.29464(13) 0.63783(8) 0.0221(3) Uani 1 1 d . . . . .
C68 C 0.84611(17) 0.30807(16) 0.58021(10) 0.0350(4) Uani 1 1 d . . . . .
H68 H 0.7973 0.3286 0.5549 0.042 Uiso 1 1 calc R U . . .
C69 C 0.9263(2) 0.2918(2) 0.55926(12) 0.0476(6) Uani 1 1 d . . . . .
H69 H 0.9327 0.3020 0.5202 0.057 Uiso 1 1 calc R U . . .
C70 C 0.99629(18) 0.26083(18) 0.59557(12) 0.0468(6) Uani 1 1 d . . . . .
H70 H 1.0508 0.2493 0.5813 0.056 Uiso 1 1 calc R U . . .
C71 C 0.98802(18) 0.24643(19) 0.65223(12) 0.0456(5) Uani 1 1 d . . . . .
H71 H 1.0364 0.2248 0.6769 0.055 Uiso 1 1 calc R U . . .
C72 C 0.90851(16) 0.26363(16) 0.67346(10) 0.0339(4) Uani 1 1 d . . . . .
H72 H 0.9035 0.2541 0.7128 0.041 Uiso 1 1 calc R U . . .
C73 C 0.45886(14) 0.13954(12) 0.49981(7) 0.0201(3) Uani 1 1 d . . . . .
C74 C 0.35085(16) 0.08633(15) 0.46612(9) 0.0320(4) Uani 1 1 d . . . . .
H74 H 0.2969 0.0990 0.4804 0.038 Uiso 1 1 calc R U . . .
C75 C 0.32067(18) 0.01566(17) 0.41244(9) 0.0406(5) Uani 1 1 d . . . . .
H75 H 0.2466 -0.0210 0.3909 0.049 Uiso 1 1 calc R U . . .
C76 C 0.39848(18) -0.00156(15) 0.39015(9) 0.0371(5) Uani 1 1 d . . . . .
H76 H 0.3783 -0.0491 0.3530 0.045 Uiso 1 1 calc R U . . .
C77 C 0.50540(18) 0.05068(15) 0.42222(9) 0.0334(4) Uani 1 1 d . . . . .
H77 H 0.5589 0.0390 0.4069 0.040 Uiso 1 1 calc R U . . .
C78 C 0.53609(15) 0.12058(13) 0.47693(8) 0.0255(4) Uani 1 1 d . . . . .
H78 H 0.6102 0.1555 0.4988 0.031 Uiso 1 1 calc R U . . .
C79 C 1.2574(2) 0.6786(2) 0.58458(11) 0.0473(6) Uani 1 1 d . . . . .
H79 H 1.3084 0.6864 0.5622 0.057 Uiso 1 1 calc R U . . .
C80 C 1.18928(19) 0.5835(2) 0.58575(11) 0.0447(5) Uani 1 1 d . . . . .
H80 H 1.1921 0.5258 0.5634 0.054 Uiso 1 1 calc R U . . .
C81 C 1.11664(18) 0.57219(18) 0.61946(11) 0.0428(5) Uani 1 1 d . . . . .
H81 H 1.0701 0.5067 0.6207 0.051 Uiso 1 1 calc R U . . .
C82 C 1.11216(16) 0.65643(17) 0.65127(10) 0.0381(5) Uani 1 1 d . . . . .
H82 H 1.0632 0.6488 0.6749 0.046 Uiso 1 1 calc R U . . .
C83 C 1.17808(19) 0.75103(18) 0.64886(10) 0.0428(5) Uani 1 1 d . . . . .
H83 H 1.1732 0.8087 0.6698 0.051 Uiso 1 1 calc R U . . .
C84 C 1.2518(2) 0.7623(2) 0.61581(12) 0.0516(6) Uani 1 1 d . . . . .
H84 H 1.2985 0.8278 0.6147 0.062 Uiso 1 1 calc R U . . .
C85A C 1.0307(4) 0.0716(4) 0.8187(3) 0.0327(10) Uani 0.663(11) 1 d . . P A 1
H85A H 1.1056 0.1124 0.8338 0.039 Uiso 0.663(11) 1 calc R U P A 1
C86A C 0.9862(8) -0.0155(6) 0.8405(5) 0.0308(11) Uani 0.663(11) 1 d . . P A 1
H86A H 1.0313 -0.0357 0.8688 0.037 Uiso 0.663(11) 1 calc R U P A 1
C87A C 0.8781(10) -0.0702(8) 0.8207(5) 0.046(2) Uani 0.663(11) 1 d . . P A 1
H87A H 0.8468 -0.1262 0.8374 0.055 Uiso 0.663(11) 1 calc R U P A 1
C88A C 0.8139(6) -0.0452(6) 0.7766(4) 0.0491(18) Uani 0.663(11) 1 d . . P A 1
H88A H 0.7391 -0.0865 0.7616 0.059 Uiso 0.663(11) 1 calc R U P A 1
C89A C 0.8556(6) 0.0381(5) 0.7538(2) 0.0459(14) Uani 0.663(11) 1 d . . P A 1
H89A H 0.8101 0.0550 0.7237 0.055 Uiso 0.663(11) 1 calc R U P A 1
C90A C 0.9657(5) 0.0977(4) 0.7754(2) 0.0406(12) Uani 0.663(11) 1 d . . P A 1
H90A H 0.9957 0.1561 0.7603 0.049 Uiso 0.663(11) 1 calc R U P A 1
C85B C 0.9928(12) 0.0496(11) 0.7915(7) 0.055(3) Uani 0.337(11) 1 d . . P A 2
H85B H 1.0636 0.0867 0.7898 0.066 Uiso 0.337(11) 1 calc R U P A 2
C86B C 0.9798(19) 0.0059(14) 0.8393(11) 0.0308(11) Uani 0.337(11) 1 d . . P A 2
H86B H 1.0397 0.0146 0.8722 0.037 Uiso 0.337(11) 1 calc R U P A 2
C87B C 0.873(2) -0.0531(16) 0.8380(9) 0.049(4) Uani 0.337(11) 1 d . . P A 2
H87B H 0.8610 -0.0898 0.8688 0.058 Uiso 0.337(11) 1 calc R U P A 2
C88B C 0.7870(10) -0.0583(9) 0.7926(7) 0.038(3) Uani 0.337(11) 1 d . . P A 2
H88B H 0.7157 -0.0944 0.7938 0.046 Uiso 0.337(11) 1 calc R U P A 2
C89B C 0.8042(14) -0.0112(12) 0.7458(5) 0.053(3) Uani 0.337(11) 1 d . . P A 2
H89B H 0.7452 -0.0155 0.7139 0.064 Uiso 0.337(11) 1 calc R U P A 2
C90B C 0.9074(16) 0.0419(13) 0.7457(7) 0.062(4) Uani 0.337(11) 1 d . . P A 2
H90B H 0.9198 0.0741 0.7131 0.074 Uiso 0.337(11) 1 calc R U P A 2

loop_
_atom_site_aniso_label
_atom_site_aniso_U_11
_atom_site_aniso_U_22
_atom_site_aniso_U_33
_atom_site_aniso_U_23
_atom_site_aniso_U_13
_atom_site_aniso_U_12
Si1 0.0209(2) 0.0145(2) 0.0187(2) 0.00486(16) 0.00693(16) 0.00638(17)
Si2 0.0186(2) 0.0152(2) 0.0144(2) 0.00396(16) 0.00623(16) 0.00798(16)
Si3 0.0211(2) 0.0157(2) 0.0139(2) 0.00233(16) 0.00590(16) 0.00900(17)
Si4 0.0179(2) 0.0156(2) 0.0145(2) 0.00310(16) 0.00708(16) 0.00686(16)
Si5 0.0168(2) 0.0140(2) 0.0178(2) 0.00249(16) 0.00780(16) 0.00431(16)
Si6 0.0168(2) 0.0151(2) 0.0158(2) 0.00269(16) 0.00744(16) 0.00578(16)
Si7 0.0177(2) 0.0142(2) 0.0145(2) 0.00332(15) 0.00698(16) 0.00632(16)
Si8 0.0178(2) 0.0132(2) 0.0167(2) 0.00290(16) 0.00564(16) 0.00575(16)
Si9 0.0215(2) 0.0155(2) 0.0189(2) 0.00626(16) 0.00923(17) 0.00898(17)
Si10 0.0169(2) 0.0174(2) 0.0158(2) 0.00491(16) 0.00692(16) 0.00798(16)
O1 0.0201(6) 0.0193(6) 0.0235(6) 0.0054(5) 0.0085(5) 0.0070(5)
O2 0.0239(6) 0.0183(6) 0.0199(6) 0.0040(5) 0.0055(5) 0.0062(5)
O3 0.0268(6) 0.0206(6) 0.0208(6) 0.0071(5) 0.0113(5) 0.0134(5)
O4 0.0243(6) 0.0232(6) 0.0197(6) 0.0011(5) 0.0041(5) 0.0119(5)
O5 0.0285(6) 0.0166(6) 0.0206(6) 0.0024(5) 0.0115(5) 0.0073(5)
O6 0.0269(6) 0.0217(6) 0.0183(6) 0.0068(5) 0.0106(5) 0.0117(5)
O7 0.0213(6) 0.0194(6) 0.0232(6) 0.0081(5) 0.0097(5) 0.0103(5)
O8 0.0261(6) 0.0221(6) 0.0196(6) 0.0063(5) 0.0091(5) 0.0134(5)
O9 0.0344(7) 0.0197(6) 0.0188(6) 0.0055(5) 0.0117(5) 0.0115(5)
O10 0.0249(6) 0.0155(5) 0.0176(6) 0.0039(4) 0.0082(4) 0.0078(4)
O11 0.0220(6) 0.0208(6) 0.0158(6) 0.0054(4) 0.0075(4) 0.0098(5)
O12 0.0197(6) 0.0165(5) 0.0183(6) 0.0044(4) 0.0071(4) 0.0065(4)
O13 0.0193(6) 0.0181(6) 0.0221(6) 0.0043(4) 0.0089(4) 0.0082(4)
O14 0.0185(6) 0.0190(6) 0.0189(6) 0.0017(4) 0.0078(4) 0.0041(4)
C1 0.0324(10) 0.0375(11) 0.0338(11) 0.0095(8) 0.0160(8) 0.0147(8)
C2 0.0421(12) 0.0405(12) 0.0413(13) 0.0046(9) 0.0204(10) 0.0187(10)
C3 0.0358(11) 0.0593(14) 0.0303(11) 0.0089(10) 0.0170(9) 0.0245(10)
C4 0.0298(10) 0.0540(13) 0.0306(11) 0.0174(9) 0.0140(8) 0.0160(9)
C5 0.0310(10) 0.0391(11) 0.0266(10) 0.0103(8) 0.0096(8) 0.0141(8)
C6 0.0240(9) 0.0388(10) 0.0223(9) 0.0090(8) 0.0079(7) 0.0151(8)
C7 0.0270(9) 0.0293(9) 0.0286(10) 0.0101(7) 0.0097(7) 0.0138(7)
C8 0.0289(9) 0.0239(9) 0.0296(10) 0.0101(7) 0.0115(7) 0.0134(7)
C9 0.0300(9) 0.0190(8) 0.0284(10) 0.0096(7) 0.0144(7) 0.0129(7)
C10 0.0293(9) 0.0213(8) 0.0233(9) 0.0054(7) 0.0077(7) 0.0111(7)
C11 0.0216(8) 0.0204(8) 0.0265(9) 0.0050(7) 0.0082(7) 0.0076(7)
C12 0.0244(8) 0.0149(8) 0.0230(9) 0.0064(6) 0.0093(6) 0.0088(6)
C13 0.0267(9) 0.0244(9) 0.0249(9) 0.0024(7) 0.0043(7) 0.0120(7)
C14 0.0227(9) 0.0246(9) 0.0337(10) 0.0055(7) 0.0082(7) 0.0116(7)
C15 0.0391(10) 0.0197(8) 0.0264(10) 0.0109(7) 0.0133(8) 0.0112(7)
C16 0.0212(8) 0.0221(8) 0.0136(8) 0.0041(6) 0.0074(6) 0.0112(6)
C17 0.0237(8) 0.0231(8) 0.0212(9) 0.0065(7) 0.0099(6) 0.0113(7)
C18 0.0330(10) 0.0322(10) 0.0236(9) 0.0133(7) 0.0131(7) 0.0172(8)
C19 0.0294(10) 0.0461(12) 0.0229(10) 0.0138(8) 0.0070(7) 0.0206(9)
C20 0.0207(9) 0.0405(11) 0.0274(10) 0.0086(8) 0.0052(7) 0.0086(8)
C21 0.0233(9) 0.0284(9) 0.0216(9) 0.0089(7) 0.0092(7) 0.0092(7)
C22 0.0203(8) 0.0168(8) 0.0176(8) 0.0008(6) 0.0082(6) 0.0047(6)
C23 0.0363(10) 0.0279(9) 0.0300(10) 0.0101(8) 0.0192(8) 0.0179(8)
C24 0.0457(12) 0.0409(12) 0.0450(13) 0.0148(9) 0.0266(10) 0.0296(10)
C25 0.0384(11) 0.0389(11) 0.0384(12) 0.0039(9) 0.0252(9) 0.0175(9)
C26 0.0321(10) 0.0387(11) 0.0246(10) 0.0084(8) 0.0171(8) 0.0102(8)
C27 0.0267(9) 0.0300(9) 0.0224(9) 0.0081(7) 0.0117(7) 0.0114(7)
C28 0.0200(8) 0.0176(8) 0.0376(11) -0.0005(7) 0.0040(7) 0.0057(7)
C29 0.0350(12) 0.0417(13) 0.0480(14) -0.0107(10) 0.0010(10) 0.0093(10)
C30 0.0423(15) 0.0601(18) 0.074(2) -0.0292(15) -0.0123(13) 0.0089(13)
C31 0.0225(12) 0.0487(15) 0.115(3) -0.0217(16) 0.0024(14) 0.0043(10)
C32 0.0290(12) 0.0485(15) 0.099(2) -0.0078(14) 0.0217(13) 0.0055(11)
C33 0.0276(11) 0.0397(12) 0.0575(15) -0.0027(10) 0.0150(10) 0.0073(9)
C34 0.0316(10) 0.0270(9) 0.0261(10) 0.0029(7) 0.0091(7) 0.0092(8)
C35 0.0229(9) 0.0383(11) 0.0366(11) 0.0113(9) 0.0103(8) 0.0087(8)
C36 0.0355(10) 0.0407(11) 0.0361(11) 0.0132(9) 0.0215(9) 0.0221(9)
C37 0.0406(11) 0.0282(10) 0.0264(10) 0.0030(7) 0.0145(8) 0.0152(8)
C38 0.0247(9) 0.0264(9) 0.0236(9) 0.0071(7) 0.0084(7) 0.0084(7)
C39 0.0259(9) 0.0260(9) 0.0216(9) 0.0085(7) 0.0101(7) 0.0127(7)
C40 0.0265(9) 0.0237(9) 0.0238(9) 0.0041(7) 0.0097(7) 0.0091(7)
C41 0.0255(9) 0.0238(9) 0.0271(10) 0.0056(7) 0.0105(7) 0.0084(7)
C42 0.0269(9) 0.0235(9) 0.0238(9) 0.0062(7) 0.0119(7) 0.0116(7)
C43 0.0245(9) 0.0242(9) 0.0225(9) 0.0009(7) 0.0076(7) 0.0083(7)
C44 0.0200(8) 0.0256(9) 0.0226(9) 0.0041(7) 0.0071(7) 0.0064(7)
C45 0.0230(8) 0.0206(8) 0.0206(9) 0.0075(6) 0.0099(6) 0.0095(7)
C46 0.0286(10) 0.0240(9) 0.0304(10) -0.0035(7) 0.0139(8) 0.0015(7)
C47 0.0265(9) 0.0269(10) 0.0387(12) -0.0003(8) 0.0174(8) 0.0012(7)
C48 0.0330(10) 0.0189(8) 0.0319(10) 0.0075(7) 0.0098(7) 0.0131(7)
C49 0.0195(8) 0.0168(8) 0.0187(8) 0.0034(6) 0.0099(6) 0.0054(6)
C50 0.0206(8) 0.0191(8) 0.0216(9) 0.0054(6) 0.0091(6) 0.0067(6)
C51 0.0260(9) 0.0207(8) 0.0278(10) 0.0042(7) 0.0142(7) 0.0095(7)
C52 0.0280(9) 0.0228(9) 0.0226(9) 0.0009(7) 0.0133(7) 0.0053(7)
C53 0.0254(9) 0.0291(9) 0.0195(9) 0.0055(7) 0.0079(7) 0.0090(7)
C54 0.0234(8) 0.0254(9) 0.0212(9) 0.0060(7) 0.0094(7) 0.0105(7)
C55 0.0176(8) 0.0341(9) 0.0177(9) 0.0101(7) 0.0084(6) 0.0097(7)
C56 0.0206(9) 0.0399(11) 0.0197(9) 0.0035(8) 0.0081(7) 0.0073(8)
C57 0.0239(10) 0.0606(14) 0.0212(10) 0.0008(9) 0.0070(7) 0.0018(9)
C58 0.0186(9) 0.090(2) 0.0259(11) 0.0233(12) 0.0035(8) 0.0097(11)
C59 0.0261(10) 0.0810(18) 0.0522(14) 0.0455(14) 0.0165(10) 0.0268(11)
C60 0.0254(9) 0.0459(12) 0.0366(11) 0.0236(9) 0.0152(8) 0.0176(8)
C61 0.0182(8) 0.0191(8) 0.0183(8) 0.0020(6) 0.0091(6) 0.0057(6)
C62 0.0220(8) 0.0201(8) 0.0245(9) 0.0053(7) 0.0093(7) 0.0077(7)
C63 0.0262(9) 0.0192(8) 0.0273(10) 0.0031(7) 0.0115(7) 0.0040(7)
C64 0.0193(8) 0.0272(9) 0.0242(9) 0.0004(7) 0.0077(7) 0.0027(7)
C65 0.0221(9) 0.0307(10) 0.0266(10) 0.0051(7) 0.0088(7) 0.0119(7)
C66 0.0227(8) 0.0211(8) 0.0270(9) 0.0056(7) 0.0116(7) 0.0082(7)
C67 0.0209(8) 0.0201(8) 0.0254(9) 0.0015(7) 0.0121(7) 0.0061(6)
C68 0.0406(11) 0.0413(11) 0.0328(11) 0.0112(9) 0.0228(9) 0.0192(9)
C69 0.0523(14) 0.0592(15) 0.0452(14) 0.0136(11) 0.0345(11) 0.0253(12)
C70 0.0363(12) 0.0518(14) 0.0597(16) 0.0028(11) 0.0307(11) 0.0189(10)
C71 0.0351(12) 0.0564(14) 0.0586(15) 0.0139(11) 0.0219(10) 0.0281(11)
C72 0.0301(10) 0.0420(11) 0.0375(12) 0.0107(9) 0.0161(8) 0.0193(9)
C73 0.0296(9) 0.0169(8) 0.0146(8) 0.0034(6) 0.0065(6) 0.0100(7)
C74 0.0307(10) 0.0372(11) 0.0238(10) -0.0001(8) 0.0061(7) 0.0121(8)
C75 0.0407(12) 0.0389(12) 0.0250(11) -0.0044(8) 0.0013(8) 0.0051(9)
C76 0.0598(14) 0.0248(10) 0.0193(10) -0.0013(7) 0.0123(9) 0.0102(9)
C77 0.0522(12) 0.0282(10) 0.0289(11) 0.0060(8) 0.0232(9) 0.0196(9)
C78 0.0325(10) 0.0232(9) 0.0224(9) 0.0036(7) 0.0124(7) 0.0108(7)
C79 0.0514(14) 0.0756(17) 0.0381(13) 0.0252(12) 0.0253(10) 0.0404(13)
C80 0.0475(13) 0.0594(15) 0.0369(13) 0.0040(10) 0.0111(10) 0.0355(12)
C81 0.0363(11) 0.0440(13) 0.0437(13) 0.0032(10) 0.0093(9) 0.0147(10)
C82 0.0274(10) 0.0517(13) 0.0300(11) -0.0004(9) 0.0083(8) 0.0132(9)
C83 0.0483(13) 0.0470(13) 0.0379(13) 0.0058(10) 0.0153(10) 0.0241(11)
C84 0.0570(15) 0.0557(15) 0.0536(16) 0.0267(12) 0.0279(12) 0.0238(12)
C85A 0.031(2) 0.036(2) 0.035(3) 0.0101(18) 0.0105(17) 0.0178(17)
C86A 0.0398(18) 0.023(4) 0.0333(13) 0.004(2) 0.0115(12) 0.017(2)
C87A 0.039(3) 0.032(2) 0.059(6) 0.006(3) 0.010(4) 0.0089(19)
C88A 0.031(3) 0.037(3) 0.062(5) -0.003(3) 0.007(2) 0.002(2)
C89A 0.047(4) 0.054(3) 0.034(3) -0.002(2) -0.004(2) 0.030(3)
C90A 0.045(3) 0.047(3) 0.039(3) 0.014(2) 0.015(2) 0.025(2)
C85B 0.054(8) 0.074(8) 0.058(8) 0.026(7) 0.038(6) 0.032(6)
C86B 0.0398(18) 0.023(4) 0.0333(13) 0.004(2) 0.0115(12) 0.017(2)
C87B 0.047(6) 0.055(11) 0.039(9) 0.029(8) 0.008(6) 0.012(7)
C88B 0.031(6) 0.022(4) 0.054(7) 0.016(4) 0.003(4) 0.005(4)
C89B 0.087(9) 0.055(7) 0.031(5) 0.019(5) 0.014(5) 0.042(7)
C90B 0.099(11) 0.079(10) 0.054(8) 0.045(8) 0.047(8) 0.063(9)

loop_
_atom_type_symbol
_atom_type_description
_atom_type_scat_dispersion_real
_atom_type_scat_dispersion_imag
_atom_type_scat_source
C C 0.0181 0.0091 'International Tables Vol C Tables 4.2.6.8 and 6.1.1.4'
H H 0.0000 0.0000 'International Tables Vol C Tables 4.2.6.8 and 6.1.1.4'
O O 0.0492 0.0322 'International Tables Vol C Tables 4.2.6.8 and 6.1.1.4'
Si Si 0.2541 0.3302 'International Tables Vol C Tables 4.2.6.8 and 6.1.1.4'

loop_
_geom_angle_atom_site_label_1
_geom_angle_atom_site_label_2
_geom_angle_atom_site_label_3
_geom_angle
O2 Si1 O1 108.59(6)
O2 Si1 C15 110.33(8)
O1 Si1 C15 108.56(8)
O2 Si1 C12 108.66(7)
O1 Si1 C12 109.40(7)
C15 Si1 C12 111.26(8)
O2 Si2 O3 108.94(6)
O2 Si2 O11 111.37(6)
O3 Si2 O11 108.74(6)
O2 Si2 C16 107.64(7)
O3 Si2 C16 109.55(7)
O11 Si2 C16 110.57(7)
O4 Si3 O3 108.15(6)
O4 Si3 O9 110.98(7)
O3 Si3 O9 108.88(6)
O4 Si3 C73 110.36(7)
O3 Si3 C73 111.14(7)
O9 Si3 C73 107.35(7)
O4 Si4 O6 110.07(6)
O4 Si4 O5 108.50(6)
O6 Si4 O5 109.30(6)
O4 Si4 C67 107.98(7)
O6 Si4 C67 108.99(7)
O5 Si4 C67 111.98(7)
O1 Si5 O5 110.93(7)
O1 Si5 O14 109.64(6)
O5 Si5 O14 108.30(6)
O1 Si5 C61 106.97(7)
O5 Si5 C61 111.05(7)
O14 Si5 C61 109.95(7)
O13 Si6 O12 110.59(6)
O13 Si6 O14 107.48(6)
O12 Si6 O14 107.64(6)
O13 Si6 C49 109.20(7)
O12 Si6 C49 110.48(7)
O14 Si6 C49 111.41(7)
O10 Si7 O11 111.49(6)
O10 Si7 O12 106.95(6)
O11 Si7 O12 107.37(6)
O10 Si7 C22 108.98(7)
O11 Si7 C22 109.53(7)
O12 Si7 C22 112.52(7)
O9 Si8 O8 107.83(6)
O9 Si8 O10 110.15(6)
O8 Si8 O10 108.95(6)
O9 Si8 C28 109.87(8)
O8 Si8 C28 111.79(8)
O10 Si8 C28 108.24(7)
O8 Si9 O7 109.77(6)
O8 Si9 C48 107.91(8)
O7 Si9 C48 108.51(7)
O8 Si9 C45 108.19(7)
O7 Si9 C45 109.78(7)
C48 Si9 C45 112.64(8)
O7 Si10 O13 108.03(6)
O7 Si10 O6 108.44(6)
O13 Si10 O6 109.66(6)
O7 Si10 C55 110.02(7)
O13 Si10 C55 109.37(7)
O6 Si10 C55 111.26(7)
Si5 O1 Si1 151.50(8)
Si2 O2 Si1 164.77(8)
Si3 O3 Si2 149.64(8)
Si4 O4 Si3 157.88(8)
Si5 O5 Si4 160.11(8)
Si4 O6 Si10 151.08(8)
Si10 O7 Si9 140.44(8)
Si8 O8 Si9 149.75(8)
Si8 O9 Si3 160.68(9)
Si8 O10 Si7 142.56(8)
Si7 O11 Si2 142.03(8)
Si6 O12 Si7 144.09(7)
Si6 O13 Si10 148.55(8)
Si6 O14 Si5 140.92(8)
C6 C1 C2 120.41(19)
C6 C1 H1 119.8
C2 C1 H1 119.8
C3 C2 C1 119.9(2)
C3 C2 H2 120.1
C1 C2 H2 120.1
C4 C3 C2 120.21(19)
C4 C3 H3 119.9
C2 C3 H3 119.9
C3 C4 C5 120.36(19)
C3 C4 H4 119.8
C5 C4 H4 119.8
C4 C5 C6 119.8(2)
C4 C5 H5 120.1
C6 C5 H5 120.1
C1 C6 C5 119.25(18)
C1 C6 C7 120.35(17)
C5 C6 C7 120.39(18)
C8 C7 C6 179.4(2)
C7 C8 C9 178.56(19)
C10 C9 C14 119.23(16)
C10 C9 C8 120.47(17)
C14 C9 C8 120.29(16)
C11 C10 C9 120.18(17)
C11 C10 H10 119.9
C9 C10 H10 119.9
C10 C11 C12 121.55(16)
C10 C11 H11 119.2
C12 C11 H11 119.2
C13 C12 C11 117.28(16)
C13 C12 Si1 120.27(13)
C11 C12 Si1 122.38(13)
C14 C13 C12 121.77(17)
C14 C13 H13 119.1
C12 C13 H13 119.1
C13 C14 C9 119.95(16)
C13 C14 H14 120.0
C9 C14 H14 120.0
Si1 C15 H15A 109.5
Si1 C15 H15B 109.5
H15A C15 H15B 109.5
Si1 C15 H15C 109.5
H15A C15 H15C 109.5
H15B C15 H15C 109.5
C21 C16 C17 117.94(15)
C21 C16 Si2 123.12(12)
C17 C16 Si2 118.87(12)
C18 C17 C16 121.09(16)
C18 C17 H17 119.5
C16 C17 H17 119.5
C19 C18 C17 119.98(16)
C19 C18 H18 120.0
C17 C18 H18 120.0
C18 C19 C20 120.19(17)
C18 C19 H19 119.9
C20 C19 H19 119.9
C19 C20 C21 119.78(17)
C19 C20 H20 120.1
C21 C20 H20 120.1
C20 C21 C16 121.00(16)
C20 C21 H21 119.5
C16 C21 H21 119.5
C23 C22 C27 118.22(15)
C23 C22 Si7 120.81(12)
C27 C22 Si7 120.95(13)
C22 C23 C24 120.94(17)
C22 C23 H23 119.5
C24 C23 H23 119.5
C25 C24 C23 119.82(19)
C25 C24 H24 120.1
C23 C24 H24 120.1
C26 C25 C24 120.26(17)
C26 C25 H25 119.9
C24 C25 H25 119.9
C25 C26 C27 120.09(17)
C25 C26 H26 120.0
C27 C26 H26 120.0
C26 C27 C22 120.66(17)
C26 C27 H27 119.7
C22 C27 H27 119.7
C29 C28 C33 117.89(19)
C29 C28 Si8 122.46(16)
C33 C28 Si8 119.63(15)
C28 C29 C30 121.1(2)
C28 C29 H29 119.5
C30 C29 H29 119.5
C31 C30 C29 120.0(3)
C31 C30 H30 120.0
C29 C30 H30 120.0
C32 C31 C30 120.2(2)
C32 C31 H31 119.9
C30 C31 H31 119.9
C31 C32 C33 119.5(3)
C31 C32 H32 120.2
C33 C32 H32 120.2
C32 C33 C28 121.3(2)
C32 C33 H33 119.3
C28 C33 H33 119.3
C35 C34 C39 120.40(18)
C35 C34 H34 119.8
C39 C34 H34 119.8
C36 C35 C34 120.32(18)
C36 C35 H35 119.8
C34 C35 H35 119.8
C37 C36 C35 119.76(17)
C37 C36 H36 120.1
C35 C36 H36 120.1
C36 C37 C38 120.58(18)
C36 C37 H37 119.7
C38 C37 H37 119.7
C37 C38 C39 119.89(17)
C37 C38 H38 120.1
C39 C38 H38 120.1
C34 C39 C38 119.04(16)
C34 C39 C40 119.74(16)
C38 C39 C40 121.20(16)
C41 C40 C39 177.25(19)
C40 C41 C42 175.8(2)
C43 C42 C47 118.66(16)
C43 C42 C41 121.62(16)
C47 C42 C41 119.68(16)
C44 C43 C42 120.38(16)
C44 C43 H43 119.8
C42 C43 H43 119.8
C43 C44 C45 121.71(16)
C43 C44 H44 119.1
C45 C44 H44 119.1
C44 C45 C46 117.09(15)
C44 C45 Si9 124.21(13)
C46 C45 Si9 118.69(13)
C47 C46 C45 121.76(17)
C47 C46 H46 119.1
C45 C46 H46 119.1
C46 C47 C42 120.37(17)
C46 C47 H47 119.8
C42 C47 H47 119.8
Si9 C48 H48A 109.5
Si9 C48 H48B 109.5
H48A C48 H48B 109.5
Si9 C48 H48C 109.5
H48A C48 H48C 109.5
H48B C48 H48C 109.5
C50 C49 C54 117.73(15)
C50 C49 Si6 120.26(13)
C54 C49 Si6 121.93(12)
C51 C50 C49 121.33(16)
C51 C50 H50 119.3
C49 C50 H50 119.3
C52 C51 C50 119.96(16)
C52 C51 H51 120.0
C50 C51 H51 120.0
C51 C52 C53 119.69(16)
C51 C52 H52 120.2
C53 C52 H52 120.2
C54 C53 C52 120.27(17)
C54 C53 H53 119.9
C52 C53 H53 119.9
C53 C54 C49 120.90(16)
C53 C54 H54 119.5
C49 C54 H54 119.5
C60 C55 C56 117.75(17)
C60 C55 Si10 121.26(15)
C56 C55 Si10 120.97(14)
C57 C56 C55 121.4(2)
C57 C56 H56 119.3
C55 C56 H56 119.3
C58 C57 C56 119.6(2)
C58 C57 H57 120.2
C56 C57 H57 120.2
C59 C58 C57 120.08(19)
C59 C58 H58 120.0
C57 C58 H58 120.0
C58 C59 C60 120.7(2)
C58 C59 H59 119.6
C60 C59 H59 119.6
C59 C60 C55 120.4(2)
C59 C60 H60 119.8
C55 C60 H60 119.8
C62 C61 C66 117.76(15)
C62 C61 Si5 120.02(13)
C66 C61 Si5 122.20(13)
C63 C62 C61 121.23(16)
C63 C62 H62 119.4
C61 C62 H62 119.4
C64 C63 C62 119.92(16)
C64 C63 H63 120.0
C62 C63 H63 120.0
C65 C64 C63 119.83(16)
C65 C64 H64 120.1
C63 C64 H64 120.1
C64 C65 C66 120.15(17)
C64 C65 H65 119.9
C66 C65 H65 119.9
C65 C66 C61 121.11(16)
C65 C66 H66 119.4
C61 C66 H66 119.4
C72 C67 C68 117.92(17)
C72 C67 Si4 121.06(14)
C68 C67 Si4 121.00(14)
C69 C68 C67 121.1(2)
C69 C68 H68 119.5
C67 C68 H68 119.5
C70 C69 C68 119.6(2)
C70 C69 H69 120.2
C68 C69 H69 120.2
C71 C70 C69 120.63(19)
C71 C70 H70 119.7
C69 C70 H70 119.7
C70 C71 C72 119.8(2)
C70 C71 H71 120.1
C72 C71 H71 120.1
C71 C72 C67 121.0(2)
C71 C72 H72 119.5
C67 C72 H72 119.5
C78 C73 C74 117.72(16)
C78 C73 Si3 123.10(13)
C74 C73 Si3 118.97(13)
C75 C74 C73 121.57(19)
C75 C74 H74 119.2
C73 C74 H74 119.2
C76 C75 C74 119.9(2)
C76 C75 H75 120.1
C74 C75 H75 120.1
C77 C76 C75 119.55(18)
C77 C76 H76 120.2
C75 C76 H76 120.2
C76 C77 C78 120.76(18)
C76 C77 H77 119.6
C78 C77 H77 119.6
C73 C78 C77 120.49(18)
C73 C78 H78 119.8
C77 C78 H78 119.8
C84 C79 C80 120.1(2)
C84 C79 H79 120.0
C80 C79 H79 120.0
C79 C80 C81 120.0(2)
C79 C80 H80 120.0
C81 C80 H80 120.0
C82 C81 C80 119.7(2)
C82 C81 H81 120.1
C80 C81 H81 120.1
C83 C82 C81 120.3(2)
C83 C82 H82 119.8
C81 C82 H82 119.8
C82 C83 C84 119.9(2)
C82 C83 H83 120.1
C84 C83 H83 120.1
C79 C84 C83 120.0(2)
C79 C84 H84 120.0
C83 C84 H84 120.0
C90A C85A C86A 120.1(5)
C90A C85A H85A 120.0
C86A C85A H85A 120.0
C87A C86A C85A 119.2(8)
C87A C86A H86A 120.4
C85A C86A H86A 120.4
C86A C87A C88A 120.4(10)
C86A C87A H87A 119.8
C88A C87A H87A 119.8
C89A C88A C87A 121.3(7)
C89A C88A H88A 119.3
C87A C88A H88A 119.3
C88A C89A C90A 119.2(5)
C88A C89A H89A 120.4
C90A C89A H89A 120.4
C85A C90A C89A 119.7(4)
C85A C90A H90A 120.2
C89A C90A H90A 120.2
C86B C85B C90B 121.9(14)
C86B C85B H85B 119.0
C90B C85B H85B 119.0
C85B C86B C87B 117.0(18)
C85B C86B H86B 121.5
C87B C86B H86B 121.5
C88B C87B C86B 120.8(18)
C88B C87B H87B 119.6
C86B C87B H87B 119.6
C89B C88B C87B 119.9(13)
C89B C88B H88B 120.1
C87B C88B H88B 120.1
C90B C89B C88B 119.1(10)
C90B C89B H89B 120.5
C88B C89B H89B 120.5
C85B C90B C89B 121.1(9)
C85B C90B H90B 119.4
C89B C90B H90B 119.4

loop_
_geom_bond_atom_site_label_1
_geom_bond_atom_site_label_2
_geom_bond_distance
Si1 O2 1.6221(12)
Si1 O1 1.6267(12)
Si1 C15 1.8433(17)
Si1 C12 1.8604(17)
Si2 O2 1.6040(12)
Si2 O3 1.6187(11)
Si2 O11 1.6290(11)
Si2 C16 1.8416(16)
Si3 O4 1.6140(12)
Si3 O3 1.6162(12)
Si3 O9 1.6165(12)
Si3 C73 1.8431(17)
Si4 O4 1.6124(12)
Si4 O6 1.6139(11)
Si4 O5 1.6195(12)
Si4 C67 1.8452(17)
Si5 O1 1.6038(12)
Si5 O5 1.6188(12)
Si5 O14 1.6292(11)
Si5 C61 1.8523(17)
Si6 O13 1.6171(12)
Si6 O12 1.6182(12)
Si6 O14 1.6279(11)
Si6 C49 1.8438(16)
Si7 O10 1.6192(11)
Si7 O11 1.6218(11)
Si7 O12 1.6250(12)
Si7 C22 1.8440(16)
Si8 O9 1.6081(12)
Si8 O8 1.6116(12)
Si8 O10 1.6187(12)
Si8 C28 1.8506(18)
Si9 O8 1.6338(12)
Si9 O7 1.6359(12)
Si9 C48 1.8363(17)
Si9 C45 1.8624(17)
Si10 O7 1.6119(12)
Si10 O13 1.6175(11)
Si10 O6 1.6184(12)
Si10 C55 1.8515(17)
C1 C6 1.385(3)
C1 C2 1.391(3)
C1 H1 0.9500
C2 C3 1.383(3)
C2 H2 0.9500
C3 C4 1.379(3)
C3 H3 0.9500
C4 C5 1.387(3)
C4 H4 0.9500
C5 C6 1.403(3)
C5 H5 0.9500
C6 C7 1.434(3)
C7 C8 1.202(3)
C8 C9 1.442(2)
C9 C10 1.394(3)
C9 C14 1.396(3)
C10 C11 1.384(2)
C10 H10 0.9500
C11 C12 1.402(2)
C11 H11 0.9500
C12 C13 1.400(2)
C13 C14 1.385(3)
C13 H13 0.9500
C14 H14 0.9500
C15 H15A 0.9800
C15 H15B 0.9800
C15 H15C 0.9800
C16 C21 1.398(2)
C16 C17 1.405(2)
C17 C18 1.385(2)
C17 H17 0.9500
C18 C19 1.383(3)
C18 H18 0.9500
C19 C20 1.388(3)
C19 H19 0.9500
C20 C21 1.392(3)
C20 H20 0.9500
C21 H21 0.9500
C22 C23 1.391(2)
C22 C27 1.400(2)
C23 C24 1.392(3)
C23 H23 0.9500
C24 C25 1.382(3)
C24 H24 0.9500
C25 C26 1.375(3)
C25 H25 0.9500
C26 C27 1.391(2)
C26 H26 0.9500
C27 H27 0.9500
C28 C29 1.386(3)
C28 C33 1.405(3)
C29 C30 1.390(3)
C29 H29 0.9500
C30 C31 1.389(5)
C30 H30 0.9500
C31 C32 1.377(4)
C31 H31 0.9500
C32 C33 1.389(3)
C32 H32 0.9500
C33 H33 0.9500
C34 C35 1.382(3)
C34 C39 1.391(3)
C34 H34 0.9500
C35 C36 1.380(3)
C35 H35 0.9500
C36 C37 1.374(3)
C36 H36 0.9500
C37 C38 1.389(3)
C37 H37 0.9500
C38 C39 1.392(3)
C38 H38 0.9500
C39 C40 1.443(2)
C40 C41 1.200(3)
C41 C42 1.438(2)
C42 C43 1.392(2)
C42 C47 1.396(3)
C43 C44 1.390(2)
C43 H43 0.9500
C44 C45 1.395(2)
C44 H44 0.9500
C45 C46 1.399(2)
C46 C47 1.384(3)
C46 H46 0.9500
C47 H47 0.9500
C48 H48A 0.9800
C48 H48B 0.9800
C48 H48C 0.9800
C49 C50 1.400(2)
C49 C54 1.405(2)
C50 C51 1.389(2)
C50 H50 0.9500
C51 C52 1.386(3)
C51 H51 0.9500
C52 C53 1.391(3)
C52 H52 0.9500
C53 C54 1.386(2)
C53 H53 0.9500
C54 H54 0.9500
C55 C60 1.401(3)
C55 C56 1.401(3)
C56 C57 1.392(3)
C56 H56 0.9500
C57 C58 1.382(4)
C57 H57 0.9500
C58 C59 1.375(4)
C58 H58 0.9500
C59 C60 1.393(3)
C59 H59 0.9500
C60 H60 0.9500
C61 C62 1.399(2)
C61 C66 1.399(2)
C62 C63 1.392(2)
C62 H62 0.9500
C63 C64 1.386(3)
C63 H63 0.9500
C64 C65 1.385(3)
C64 H64 0.9500
C65 C66 1.390(2)
C65 H65 0.9500
C66 H66 0.9500
C67 C72 1.393(3)
C67 C68 1.397(3)
C68 C69 1.393(3)
C68 H68 0.9500
C69 C70 1.378(4)
C69 H69 0.9500
C70 C71 1.373(3)
C70 H70 0.9500
C71 C72 1.393(3)
C71 H71 0.9500
C72 H72 0.9500
C73 C78 1.394(2)
C73 C74 1.398(3)
C74 C75 1.384(3)
C74 H74 0.9500
C75 C76 1.383(3)
C75 H75 0.9500
C76 C77 1.376(3)
C76 H76 0.9500
C77 C78 1.395(3)
C77 H77 0.9500
C78 H78 0.9500
C79 C84 1.377(4)
C79 C80 1.378(4)
C79 H79 0.9500
C80 C81 1.385(3)
C80 H80 0.9500
C81 C82 1.381(3)
C81 H81 0.9500
C82 C83 1.371(3)
C82 H82 0.9500
C83 C84 1.386(3)
C83 H83 0.9500
C84 H84 0.9500
C85A C90A 1.378(6)
C85A C86A 1.408(11)
C85A H85A 0.9500
C86A C87A 1.359(16)
C86A H86A 0.9500
C87A C88A 1.373(15)
C87A H87A 0.9500
C88A C89A 1.370(9)
C88A H88A 0.9500
C89A C90A 1.393(7)
C89A H89A 0.9500
C90A H90A 0.9500
C85B C86B 1.35(3)
C85B C90B 1.362(18)
C85B H85B 0.9500
C86B C87B 1.41(3)
C86B H86B 0.9500
C87B C88B 1.38(3)
C87B H87B 0.9500
C88B C89B 1.369(13)
C88B H88B 0.9500
C89B C90B 1.365(18)
C89B H89B 0.9500
C90B H90B 0.9500

loop_
_geom_torsion_atom_site_label_1
_geom_torsion_atom_site_label_2
_geom_torsion_atom_site_label_3
_geom_torsion_atom_site_label_4
_geom_torsion
O5 Si5 O1 Si1 76.80(18)
O14 Si5 O1 Si1 -42.77(19)
C61 Si5 O1 Si1 -161.95(16)
O2 Si1 O1 Si5 -50.83(19)
C15 Si1 O1 Si5 -170.81(17)
C12 Si1 O1 Si5 67.61(18)
O3 Si2 O2 Si1 -122.6(3)
O11 Si2 O2 Si1 -2.7(3)
C16 Si2 O2 Si1 118.7(3)
O1 Si1 O2 Si2 93.0(3)
C15 Si1 O2 Si2 -148.1(3)
C12 Si1 O2 Si2 -25.9(3)
O4 Si3 O3 Si2 -94.10(17)
O9 Si3 O3 Si2 26.58(18)
C73 Si3 O3 Si2 144.63(16)
O2 Si2 O3 Si3 107.50(16)
O11 Si2 O3 Si3 -14.05(18)
C16 Si2 O3 Si3 -134.99(16)
O6 Si4 O4 Si3 48.7(2)
O5 Si4 O4 Si3 -70.8(2)
C67 Si4 O4 Si3 167.6(2)
O3 Si3 O4 Si4 76.8(2)
O9 Si3 O4 Si4 -42.6(2)
C73 Si3 O4 Si4 -161.4(2)
O1 Si5 O5 Si4 -134.4(2)
O14 Si5 O5 Si4 -14.1(3)
C61 Si5 O5 Si4 106.8(2)
O4 Si4 O5 Si5 114.8(2)
O6 Si4 O5 Si5 -5.2(3)
C67 Si4 O5 Si5 -126.1(2)
O4 Si4 O6 Si10 -109.65(17)
O5 Si4 O6 Si10 9.43(19)
C67 Si4 O6 Si10 132.11(16)
O7 Si10 O6 Si4 151.21(16)
O13 Si10 O6 Si4 33.46(19)
C55 Si10 O6 Si4 -87.66(18)
O13 Si10 O7 Si9 39.43(14)
O6 Si10 O7 Si9 -79.35(13)
C55 Si10 O7 Si9 158.76(12)
O8 Si9 O7 Si10 37.69(14)
C48 Si9 O7 Si10 155.39(12)
C45 Si9 O7 Si10 -81.11(13)
O9 Si8 O8 Si9 131.02(15)
O10 Si8 O8 Si9 11.48(18)
C28 Si8 O8 Si9 -108.11(16)
O7 Si9 O8 Si8 -85.12(16)
C48 Si9 O8 Si8 156.80(15)
C45 Si9 O8 Si8 34.66(18)
O8 Si8 O9 Si3 -98.2(3)
O10 Si8 O9 Si3 20.6(3)
C28 Si8 O9 Si3 139.7(3)
O4 Si3 O9 Si8 61.4(3)
O3 Si3 O9 Si8 -57.5(3)
C73 Si3 O9 Si8 -177.9(3)
O9 Si8 O10 Si7 26.67(15)
O8 Si8 O10 Si7 144.76(12)
C28 Si8 O10 Si7 -93.48(14)
O11 Si7 O10 Si8 12.07(15)
O12 Si7 O10 Si8 -105.02(13)
C22 Si7 O10 Si8 133.09(12)
O10 Si7 O11 Si2 -91.03(13)
O12 Si7 O11 Si2 25.81(14)
C22 Si7 O11 Si2 148.27(12)
O2 Si2 O11 Si7 -52.41(14)
O3 Si2 O11 Si7 67.65(13)
C16 Si2 O11 Si7 -172.04(12)
O13 Si6 O12 Si7 41.30(14)
O14 Si6 O12 Si7 158.44(12)
C49 Si6 O12 Si7 -79.71(14)
O10 Si7 O12 Si6 -34.98(14)
O11 Si7 O12 Si6 -154.75(12)
C22 Si7 O12 Si6 84.66(14)
O12 Si6 O13 Si10 106.32(15)
O14 Si6 O13 Si10 -10.93(17)
C49 Si6 O13 Si10 -131.91(15)
O7 Si10 O13 Si6 -165.96(14)
O6 Si10 O13 Si6 -47.96(17)
C55 Si10 O13 Si6 74.30(16)
O13 Si6 O14 Si5 79.42(13)
O12 Si6 O14 Si5 -39.73(14)
C49 Si6 O14 Si5 -161.00(12)
O1 Si5 O14 Si6 77.10(13)
O5 Si5 O14 Si6 -44.07(14)
C61 Si5 O14 Si6 -165.57(12)
C6 C1 C2 C3 -1.2(3)
C1 C2 C3 C4 -1.2(3)
C2 C3 C4 C5 2.1(3)
C3 C4 C5 C6 -0.6(3)
C2 C1 C6 C5 2.6(3)
C2 C1 C6 C7 -177.16(19)
C4 C5 C6 C1 -1.7(3)
C4 C5 C6 C7 178.05(17)
C14 C9 C10 C11 -1.8(3)
C8 C9 C10 C11 177.57(16)
C9 C10 C11 C12 1.1(3)
C10 C11 C12 C13 0.5(2)
C10 C11 C12 Si1 177.44(13)
O2 Si1 C12 C13 -38.85(15)
O1 Si1 C12 C13 -157.25(13)
C15 Si1 C12 C13 82.82(15)
O2 Si1 C12 C11 144.32(13)
O1 Si1 C12 C11 25.92(15)
C15 Si1 C12 C11 -94.01(15)
C11 C12 C13 C14 -1.5(3)
Si1 C12 C13 C14 -178.53(14)
C12 C13 C14 C9 0.9(3)
C10 C9 C14 C13 0.8(3)
C8 C9 C14 C13 -178.57(16)
O2 Si2 C16 C21 -162.89(13)
O3 Si2 C16 C21 78.79(15)
O11 Si2 C16 C21 -41.04(16)
O2 Si2 C16 C17 20.16(15)
O3 Si2 C16 C17 -98.16(14)
O11 Si2 C16 C17 142.01(12)
C21 C16 C17 C18 -0.3(2)
Si2 C16 C17 C18 176.83(13)
C16 C17 C18 C19 1.4(3)
C17 C18 C19 C20 -1.2(3)
C18 C19 C20 C21 -0.1(3)
C19 C20 C21 C16 1.2(3)
C17 C16 C21 C20 -1.0(3)
Si2 C16 C21 C20 -178.00(14)
O10 Si7 C22 C23 -143.56(14)
O11 Si7 C22 C23 -21.35(16)
O12 Si7 C22 C23 97.98(15)
O10 Si7 C22 C27 38.03(16)
O11 Si7 C22 C27 160.24(13)
O12 Si7 C22 C27 -80.43(15)
C27 C22 C23 C24 0.3(3)
Si7 C22 C23 C24 -178.20(16)
C22 C23 C24 C25 -0.1(3)
C23 C24 C25 C26 -0.1(3)
C24 C25 C26 C27 0.2(3)
C25 C26 C27 C22 -0.1(3)
C23 C22 C27 C26 -0.2(3)
Si7 C22 C27 C26 178.30(14)
O9 Si8 C28 C29 21.5(2)
O8 Si8 C28 C29 -98.19(19)
O10 Si8 C28 C29 141.81(18)
O9 Si8 C28 C33 -156.83(16)
O8 Si8 C28 C33 83.50(18)
O10 Si8 C28 C33 -36.51(19)
C33 C28 C29 C30 1.8(4)
Si8 C28 C29 C30 -176.5(2)
C28 C29 C30 C31 -1.2(5)
C29 C30 C31 C32 -1.2(5)
C30 C31 C32 C33 2.8(5)
C31 C32 C33 C28 -2.1(4)
C29 C28 C33 C32 -0.2(4)
Si8 C28 C33 C32 178.2(2)
C39 C34 C35 C36 1.4(3)
C34 C35 C36 C37 -0.9(3)
C35 C36 C37 C38 -0.3(3)
C36 C37 C38 C39 1.1(3)
C35 C34 C39 C38 -0.6(3)
C35 C34 C39 C40 -178.88(17)
C37 C38 C39 C34 -0.6(3)
C37 C38 C39 C40 177.62(17)
C47 C42 C43 C44 1.4(3)
C41 C42 C43 C44 -176.54(17)
C42 C43 C44 C45 0.2(3)
C43 C44 C45 C46 -1.5(3)
C43 C44 C45 Si9 177.27(14)
O8 Si9 C45 C44 -113.27(15)
O7 Si9 C45 C44 6.50(17)
C48 Si9 C45 C44 127.53(15)
O8 Si9 C45 C46 65.43(16)
O7 Si9 C45 C46 -174.80(14)
C48 Si9 C45 C46 -53.77(17)
C44 C45 C46 C47 1.1(3)
Si9 C45 C46 C47 -177.66(16)
C45 C46 C47 C42 0.5(3)
C43 C42 C47 C46 -1.8(3)
C41 C42 C47 C46 176.27(19)
O13 Si6 C49 C50 -145.75(12)
O12 Si6 C49 C50 -23.92(15)
O14 Si6 C49 C50 95.68(14)
O13 Si6 C49 C54 37.57(15)
O12 Si6 C49 C54 159.41(13)
O14 Si6 C49 C54 -81.00(14)
C54 C49 C50 C51 3.1(2)
Si6 C49 C50 C51 -173.70(13)
C49 C50 C51 C52 -1.1(3)
C50 C51 C52 C53 -1.8(3)
C51 C52 C53 C54 2.7(3)
C52 C53 C54 C49 -0.7(3)
C50 C49 C54 C53 -2.2(2)
Si6 C49 C54 C53 174.56(13)
O7 Si10 C55 C60 33.00(16)
O13 Si10 C55 C60 151.51(13)
O6 Si10 C55 C60 -87.19(15)
O7 Si10 C55 C56 -145.53(13)
O13 Si10 C55 C56 -27.01(15)
O6 Si10 C55 C56 94.28(14)
C60 C55 C56 C57 -2.0(3)
Si10 C55 C56 C57 176.57(14)
C55 C56 C57 C58 0.5(3)
C56 C57 C58 C59 1.3(3)
C57 C58 C59 C60 -1.5(3)
C58 C59 C60 C55 -0.1(3)
C56 C55 C60 C59 1.8(3)
Si10 C55 C60 C59 -176.75(14)
O1 Si5 C61 C62 8.64(15)
O5 Si5 C61 C62 129.81(13)
O14 Si5 C61 C62 -110.35(13)
O1 Si5 C61 C66 -172.79(13)
O5 Si5 C61 C66 -51.62(15)
O14 Si5 C61 C66 68.22(15)
C66 C61 C62 C63 -0.2(2)
Si5 C61 C62 C63 178.45(13)
C61 C62 C63 C64 -0.4(3)
C62 C63 C64 C65 0.5(3)
C63 C64 C65 C66 0.1(3)
C64 C65 C66 C61 -0.7(3)
C62 C61 C66 C65 0.7(2)
Si5 C61 C66 C65 -177.86(13)
O4 Si4 C67 C72 -136.21(15)
O6 Si4 C67 C72 -16.65(17)
O5 Si4 C67 C72 104.40(16)
O4 Si4 C67 C68 42.00(17)
O6 Si4 C67 C68 161.55(15)
O5 Si4 C67 C68 -77.39(17)
C72 C67 C68 C69 -0.5(3)
Si4 C67 C68 C69 -178.81(18)
C67 C68 C69 C70 0.8(4)
C68 C69 C70 C71 -0.4(4)
C69 C70 C71 C72 -0.3(4)
C70 C71 C72 C67 0.5(4)
C68 C67 C72 C71 -0.1(3)
Si4 C67 C72 C71 178.17(17)
O4 Si3 C73 C78 -1.94(16)
O3 Si3 C73 C78 118.03(14)
O9 Si3 C73 C78 -123.00(14)
O4 Si3 C73 C74 172.62(14)
O3 Si3 C73 C74 -67.41(16)
O9 Si3 C73 C74 51.56(16)
C78 C73 C74 C75 1.2(3)
Si3 C73 C74 C75 -173.63(16)
C73 C74 C75 C76 -1.8(3)
C74 C75 C76 C77 1.1(3)
C75 C76 C77 C78 0.1(3)
C74 C73 C78 C77 0.0(3)
Si3 C73 C78 C77 174.63(14)
C76 C77 C78 C73 -0.7(3)
C84 C79 C80 C81 -1.4(4)
C79 C80 C81 C82 0.7(3)
C80 C81 C82 C83 1.0(3)
C81 C82 C83 C84 -1.9(3)
C80 C79 C84 C83 0.5(4)
C82 C83 C84 C79 1.2(4)
C90A C85A C86A C87A -3.3(10)
C85A C86A C87A C88A 4.7(12)
C86A C87A C88A C89A -3.5(11)
C87A C88A C89A C90A 0.8(10)
C86A C85A C90A C89A 0.6(8)
C88A C89A C90A C85A 0.6(8)
C90B C85B C86B C87B 3(2)
C85B C86B C87B C88B -5(2)
C86B C87B C88B C89B 4(2)
C87B C88B C89B C90B -1.3(19)
C86B C85B C90B C89B -1(2)
C88B C89B C90B C85B -0.7(18)
